data_4505103
loop_
_publ_author_name
'Cui, Guang-Hua'
'Li, Jian-Rong'
'Tian, Jin-Lei'
'Bu, Xian-He'
'Batten, Stuart R.'

_publ_section_title
;
 Multidimensional Metal&#x2212;Organic Frameworks Constructed from
 Flexible Bis(imidazole) Ligands
;
_journal_issue 5
_journal_name_full 'Crystal Growth &amp; Design'
_journal_page_first 1775
_journal_paper_doi 10.1021/cg050039l
_journal_volume 5
_journal_year 2005
_chemical_formula_sum 'C17 H27 Cl2 Cu N8 O3.5'
_chemical_formula_weight 533.91
_chemical_name_systematic
; 
 ? 
;
_space_group_IT_number 138
_symmetry_cell_setting tetragonal
_symmetry_space_group_name_Hall '-P 4ac 2ac'
_symmetry_space_group_name_H-M 'P 42/n c m :2'
_atom_sites_solution_hydrogens geom
_atom_sites_solution_primary direct
_atom_sites_solution_secondary difmap
_audit_creation_method SHELXL-97
_cell_angle_alpha 90.00
_cell_angle_beta 90.00
_cell_angle_gamma 90.00
_cell_formula_units_Z 4
_cell_length_a 12.1263(16)
_cell_length_b 12.1263(16)
_cell_length_c 17.632(5)
_cell_measurement_reflns_used 854
_cell_measurement_temperature 293(2)
_cell_measurement_theta_max 22.69
_cell_measurement_theta_min 2.31
_cell_volume 2592.7(9)
_computing_cell_refinement 'Bruker SMART'
_computing_data_collection 'Bruker SMART'
_computing_data_reduction 'Bruker SAINT'
_computing_molecular_graphics 'Bruker SHELXTL'
_computing_publication_material 'Bruker SHELXTL'
_computing_structure_refinement 'SHELXL-97 (Sheldrick, 1997)'
_computing_structure_solution 'SHELXS-97 (Sheldrick, 1990)'
_diffrn_ambient_temperature 293(2)
_diffrn_measured_fraction_theta_full 0.995
_diffrn_measured_fraction_theta_max 0.995
_diffrn_measurement_device_type 'Bruker Smart CCD area detector'
_diffrn_measurement_method 'phi and omega scans'
_diffrn_radiation_monochromator graphite
_diffrn_radiation_source 'fine-focus sealed tube'
_diffrn_radiation_type MoK\a
_diffrn_radiation_wavelength 0.71073
_diffrn_reflns_av_R_equivalents 0.1033
_diffrn_reflns_av_sigmaI/netI 0.0499
_diffrn_reflns_limit_h_max 11
_diffrn_reflns_limit_h_min -15
_diffrn_reflns_limit_k_max 15
_diffrn_reflns_limit_k_min -15
_diffrn_reflns_limit_l_max 19
_diffrn_reflns_limit_l_min -22
_diffrn_reflns_number 14072
_diffrn_reflns_theta_full 26.40
_diffrn_reflns_theta_max 26.40
_diffrn_reflns_theta_min 2.31
_exptl_absorpt_coefficient_mu 1.083
_exptl_absorpt_correction_T_max 0.8632
_exptl_absorpt_correction_T_min 0.8126
_exptl_absorpt_correction_type multi-scan
_exptl_absorpt_process_details SADABS
_exptl_crystal_colour Blue
_exptl_crystal_density_diffrn 1.368
_exptl_crystal_density_meas ?
_exptl_crystal_density_method 'not measured'
_exptl_crystal_description Bar
_exptl_crystal_F_000 1104
_exptl_crystal_size_max 0.20
_exptl_crystal_size_mid 0.16
_exptl_crystal_size_min 0.14
_refine_diff_density_max 0.594
_refine_diff_density_min -0.320
_refine_diff_density_rms 0.100
_refine_ls_extinction_method none
_refine_ls_goodness_of_fit_ref 1.012
_refine_ls_hydrogen_treatment mixed
_refine_ls_matrix_type full
_refine_ls_number_parameters 105
_refine_ls_number_reflns 1424
_refine_ls_number_restraints 2
_refine_ls_restrained_S_all 1.013
_refine_ls_R_factor_all 0.1111
_refine_ls_R_factor_gt 0.0597
_refine_ls_shift/su_max 0.000
_refine_ls_shift/su_mean 0.000
_refine_ls_structure_factor_coef Fsqd
_refine_ls_weighting_details 'calc w=1/[\s^2^(Fo^2^)+(0.1005P)^2^+0.2542P] where P=(Fo^2^+2Fc^2^)/3'
_refine_ls_weighting_scheme calc
_refine_ls_wR_factor_gt 0.1448
_refine_ls_wR_factor_ref 0.1727
_reflns_number_gt 833
_reflns_number_total 1424
_reflns_threshold_expression I>2sigma(I)
_cod_data_source_file cg050039lsi20050518_104036.cif
_cod_data_source_block 2
_cod_depositor_comments
;
The following automatic conversions were performed:

'_symmetry_cell_setting' value 'Tetragonal' changed to 'tetragonal'
according to /home/saulius/struct/CIF-dictionaries/cif_core.dic
dictionary named 'cif_core.dic' version 2.4.1 from
2010-06-29.

'_exptl_absorpt_correction_type' value 'Multi-Scan'
changed to 'multi-scan' according to
/home/saulius/struct/CIF-dictionaries/cif_core.dic dictionary named
'cif_core.dic' version 2.4.1 from 2010-06-29.

Automatic conversion script
Id: cif_fix_values 1715 2011-07-08 13:25:40Z adriana 

The following automatic conversions were performed:

'_exptl_crystal_density_meas' value 'none' was changed to '?' - the
value is perceived as not measured.

Automatic conversion script
Id: cif_fix_values 3008 2015-01-20 13:52:24Z robertas 
;
_cod_original_cell_volume 2592.8(8)
_cod_original_sg_symbol_H-M P4(2)/ncm
_cod_original_formula_sum 'C17 H27 Cl2 Cu N8 O3.50'
_cod_database_code 4505103

loop_
_symmetry_equiv_pos_as_xyz
'x, y, z'
'-x+1/2, -y+1/2, z'
'-y+1/2, x, z+1/2'
'y, -x+1/2, z+1/2'
'-x, y+1/2, -z+1/2'
'x+1/2, -y, -z+1/2'
'y+1/2, x+1/2, -z'
'-y, -x, -z'
'-x, -y, -z'
'x-1/2, y-1/2, -z'
'y-1/2, -x, -z-1/2'
'-y, x-1/2, -z-1/2'
'x, -y-1/2, z-1/2'
'-x-1/2, y, z-1/2'
'-y-1/2, -x-1/2, z'
'y, x, z'

loop_
_atom_site_label
_atom_site_type_symbol
_atom_site_fract_x
_atom_site_fract_y
_atom_site_fract_z
_atom_site_U_iso_or_equiv
_atom_site_adp_type
_atom_site_occupancy
_atom_site_symmetry_multiplicity
_atom_site_calc_flag
_atom_site_refinement_flags
_atom_site_disorder_assembly
_atom_site_disorder_group
Cu1 Cu 0.2500 0.7500 0.0000 0.0405(4) Uani 1 4 d S . .
C1 C 0.3844(4) 0.7176(4) -0.1430(2) 0.0531(13) Uani 1 1 d . . .
H1 H 0.3892 0.7931 -0.1517 0.064 Uiso 1 1 calc R . .
C2 C 0.4264(4) 0.6397(4) -0.1888(3) 0.0547(12) Uani 1 1 d . . .
H2 H 0.4645 0.6504 -0.2339 0.066 Uiso 1 1 calc R . .
C3 C 0.3447(3) 0.5637(4) -0.0910(2) 0.0454(11) Uani 1 1 d . . .
H3 H 0.3172 0.5109 -0.0577 0.054 Uiso 1 1 calc R . .
C4 C 0.4315(4) 0.4315(4) -0.1811(3) 0.0526(18) Uani 1 2 d S . .
H4A H 0.3783 0.3783 -0.1625 0.063 Uiso 1 2 calc SR . .
H4B H 0.4298 0.4298 -0.2361 0.063 Uiso 1 2 calc SR . .
Cl1 Cl 0.548(2) 0.952(2) 0.1364(8) 0.113(5) Uani 0.80(8) 2 d SP A 1
Cl2 Cl 0.506(8) 0.994(8) 0.1400(19) 0.092(19) Uani 0.20(8) 2 d SP A 2
N1 N 0.3339(3) 0.6709(3) -0.08184(19) 0.0424(8) Uani 1 1 d . . .
N2 N 0.4012(3) 0.5409(3) -0.15499(19) 0.0432(9) Uani 1 1 d . . .
O1W O 0.3916(3) 0.8916(3) 0.0000 0.0725(15) Uani 1 2 d S . .
O2W O 0.7006(19) 0.7994(19) 0.1277(17) 0.124(10) Uani 0.25 2 d SP . .
O1 O 0.7500 0.7500 0.8145(19) 0.25(2) Uani 0.50 4 d SP . .
O1' O 0.6621(12) 0.6621(12) 1.0008(10) 0.065(5) Uani 0.25 2 d SP . .
C6 C 0.7500 0.7500 0.9027(19) 0.048(6) Uani 0.50 4 d SPD . .
C6' C 0.719(4) 0.719(4) 0.920(4) 0.45(12) Uani 0.25 2 d SPD . .
C5 C 0.6726(12) 0.8274(12) 0.9243(16) 0.44(2) Uani 1 2 d SD . .
H5A H 0.6631 0.8369 0.9779 0.660 Uiso 1 2 d SR . .
H5B H 0.6924 0.8913 0.8906 0.660 Uiso 0.50 1 d PR . .

loop_
_atom_site_aniso_label
_atom_site_aniso_U_11
_atom_site_aniso_U_22
_atom_site_aniso_U_33
_atom_site_aniso_U_23
_atom_site_aniso_U_13
_atom_site_aniso_U_12
Cu1 0.0471(5) 0.0471(5) 0.0273(5) 0.000 0.000 0.0177(5)
C1 0.074(3) 0.046(3) 0.039(2) 0.006(2) 0.014(2) 0.015(2)
C2 0.061(3) 0.065(3) 0.038(2) 0.002(2) 0.011(2) 0.017(2)
C3 0.045(3) 0.049(3) 0.043(2) 0.002(2) -0.003(2) 0.010(2)
C4 0.055(3) 0.055(3) 0.047(3) -0.016(2) -0.016(2) 0.025(3)
Cl1 0.151(7) 0.151(7) 0.035(3) 0.009(3) -0.009(3) -0.080(9)
Cl2 0.13(3) 0.13(3) 0.020(7) -0.014(10) 0.014(10) -0.10(2)
N1 0.048(2) 0.046(2) 0.0339(17) 0.0012(16) 0.0012(15) 0.0149(16)
N2 0.048(2) 0.047(2) 0.0345(18) -0.0036(16) -0.0047(16) 0.0162(17)
O1W 0.082(2) 0.082(2) 0.054(3) 0.0047(18) -0.0047(18) -0.034(3)
O2W 0.114(13) 0.114(13) 0.14(2) 0.027(14) -0.027(14) -0.033(18)
O1 0.30(3) 0.30(3) 0.16(3) 0.000 0.000 -0.01(4)
O1' 0.065(7) 0.065(7) 0.066(12) 0.035(7) 0.035(7) 0.012(10)
C6 0.037(6) 0.037(6) 0.072(17) 0.000 0.000 0.022(10)
C6' 0.54(14) 0.54(14) 0.29(10) -0.37(12) -0.37(12) 0.39(15)
C5 0.51(4) 0.51(4) 0.30(4) 0.01(3) -0.01(3) 0.03(5)

loop_
_atom_type_symbol
_atom_type_description
_atom_type_scat_dispersion_real
_atom_type_scat_dispersion_imag
_atom_type_scat_source
C C 0.0033 0.0016 'International Tables Vol C Tables 4.2.6.8 and 6.1.1.4'
H H 0.0000 0.0000 'International Tables Vol C Tables 4.2.6.8 and 6.1.1.4'
N N 0.0061 0.0033 'International Tables Vol C Tables 4.2.6.8 and 6.1.1.4'
O O 0.0106 0.0060 'International Tables Vol C Tables 4.2.6.8 and 6.1.1.4'
Cl Cl 0.1484 0.1585 'International Tables Vol C Tables 4.2.6.8 and 6.1.1.4'
Cu Cu 0.3201 1.2651 'International Tables Vol C Tables 4.2.6.8 and 6.1.1.4'

loop_
_geom_angle_atom_site_label_1
_geom_angle_atom_site_label_2
_geom_angle_atom_site_label_3
_geom_angle
_geom_angle_site_symmetry_1
_geom_angle_site_symmetry_3
N1 Cu1 N1 91.85(18) 8_665 .
N1 Cu1 N1 177.6(2) 8_665 2_565
N1 Cu1 N1 88.20(18) . 2_565
N1 Cu1 N1 88.20(18) 8_665 7_455
N1 Cu1 N1 177.6(2) . 7_455
N1 Cu1 N1 91.85(18) 2_565 7_455
N1 Cu1 O1W 88.82(10) 8_665 2_565
N1 Cu1 O1W 91.18(10) . 2_565
N1 Cu1 O1W 88.82(10) 2_565 2_565
N1 Cu1 O1W 91.18(10) 7_455 2_565
N1 Cu1 O1W 91.18(10) 8_665 .
N1 Cu1 O1W 88.82(10) . .
N1 Cu1 O1W 91.18(10) 2_565 .
N1 Cu1 O1W 88.82(10) 7_455 .
O1W Cu1 O1W 180.0 2_565 .
C2 C1 N1 110.7(4) . .
C2 C1 H1 124.7 . .
N1 C1 H1 124.7 . .
C1 C2 N2 105.6(4) . .
C1 C2 H2 127.2 . .
N2 C2 H2 127.2 . .
N1 C3 N2 110.8(4) . .
N1 C3 H3 124.6 . .
N2 C3 H3 124.6 . .
N2 C4 N2 111.3(5) 16 .
N2 C4 H4A 109.4 16 .
N2 C4 H4A 109.4 . .
N2 C4 H4B 109.4 16 .
N2 C4 H4B 109.4 . .
H4A C4 H4B 108.0 . .
C3 N1 C1 105.6(3) . .
C3 N1 Cu1 127.6(3) . .
C1 N1 Cu1 126.7(3) . .
C3 N2 C2 107.3(3) . .
C3 N2 C4 125.6(4) . .
C2 N2 C4 127.1(4) . .
C6' C6 C6' 120(10) . 2_665
C6' C6 C5 82(2) . 2_665
C6' C6 C5 82(2) 2_665 2_665
C6' C6 C5 82(2) . .
C6' C6 C5 82(2) 2_665 .
C5 C6 C5 148(4) 2_665 .
C6' C6 O1 120(6) . .
C6' C6 O1 120(6) 2_665 .
C5 C6 O1 106.0(18) 2_665 .
C5 C6 O1 106.0(18) . .
C6 C6' C6' 30(6) . 2_665
C6 C6' C5 72(3) . 2_665
C6' C6' C5 68(3) 2_665 2_665
C6 C6' C5 72(3) . .
C6' C6' C5 68(3) 2_665 .
C5 C6' C5 135(6) 2_665 .
C6 C6' O1' 154(7) . .
C6' C6' O1' 124.4(17) 2_665 .
C5 C6' O1' 100(4) 2_665 .
C5 C6' O1' 100(4) . .
C6 C5 C6' 25(4) . .
C6 C5 C6' 25(4) . 2_665
C6' C5 C6' 44(6) . 2_665
C6 C5 H5A 115.8 . .
C6' C5 H5A 101.8 . .
C6' C5 H5A 101.8 2_665 .
C6 C5 H5B 101.5 . .
C6' C5 H5B 126.1 . .
C6' C5 H5B 93.0 2_665 .
H5A C5 H5B 121.2 . .

loop_
_geom_bond_atom_site_label_1
_geom_bond_atom_site_label_2
_geom_bond_distance
_geom_bond_site_symmetry_2
Cu1 N1 2.009(3) 8_665
Cu1 N1 2.009(3) .
Cu1 N1 2.009(3) 2_565
Cu1 N1 2.009(3) 7_455
Cu1 O1W 2.428(5) 2_565
Cu1 O1W 2.428(5) .
C1 C2 1.344(6) .
C1 N1 1.363(5) .
C1 H1 0.9300 .
C2 N2 1.373(6) .
C2 H2 0.9300 .
C3 N1 1.316(5) .
C3 N2 1.349(5) .
C3 H3 0.9300 .
C4 N2 1.451(5) 16
C4 N2 1.451(5) .
C4 H4A 0.9700 .
C4 H4B 0.9700 .
O2W O2W 1.69(6) 2_665
O1 C6 1.56(5) .
O1' C6' 1.72(10) .
C6 C6' 0.62(11) .
C6 C6' 0.62(11) 2_665
C6 C5 1.380(19) 2_665
C6 C5 1.380(19) .
C6' C6' 1.08(15) 2_665
C6' C5 1.43(2) 2_665
C6' C5 1.43(2) .
C5 C6' 1.43(2) 2_665
C5 H5A 0.9601 .
C5 H5B 1.0049 .

loop_
_geom_torsion_atom_site_label_1
_geom_torsion_atom_site_label_2
_geom_torsion_atom_site_label_3
_geom_torsion_atom_site_label_4
_geom_torsion
_geom_torsion_site_symmetry_1
_geom_torsion_site_symmetry_4
N1 C1 C2 N2 0.0(5) . .
N2 C3 N1 C1 0.7(5) . .
N2 C3 N1 Cu1 176.1(3) . .
C2 C1 N1 C3 -0.4(5) . .
C2 C1 N1 Cu1 -175.8(3) . .
N1 Cu1 N1 C3 52.7(3) 8_665 .
N1 Cu1 N1 C3 -124.9(4) 2_565 .
N1 Cu1 N1 C3 143.9(3) 7_455 .
O1W Cu1 N1 C3 -36.1(3) 2_565 .
O1W Cu1 N1 C3 143.9(3) . .
N1 Cu1 N1 C1 -132.8(4) 8_665 .
N1 Cu1 N1 C1 49.6(3) 2_565 .
N1 Cu1 N1 C1 -41.6(4) 7_455 .
O1W Cu1 N1 C1 138.4(4) 2_565 .
O1W Cu1 N1 C1 -41.6(4) . .
N1 C3 N2 C2 -0.7(5) . .
N1 C3 N2 C4 177.6(4) . .
C1 C2 N2 C3 0.4(5) . .
C1 C2 N2 C4 -177.9(4) . .
N2 C4 N2 C3 -92.9(6) 16 .
N2 C4 N2 C2 85.1(6) 16 .
C5 C6 C6' C6' 76.1(13) 2_665 2_665
C5 C6 C6' C6' -76.1(13) . 2_665
O1 C6 C6' C6' 180.00(5) . 2_665
C6' C6 C6' C5 -76.1(13) 2_665 2_665
C5 C6 C6' C5 -152(3) . 2_665
O1 C6 C6' C5 103.9(13) . 2_665
C6' C6 C6' C5 76.1(13) 2_665 .
C5 C6 C6' C5 152(3) 2_665 .
O1 C6 C6' C5 -103.9(13) . .
C6' C6 C6' O1' 0.00(4) 2_665 .
C5 C6 C6' O1' 76.1(13) 2_665 .
C5 C6 C6' O1' -76.1(13) . .
O1 C6 C6' O1' 180.00(2) . .
C6' C6 C5 C6' -122(12) 2_665 .
C5 C6 C5 C6' -61(6) 2_665 .
O1 C6 C5 C6' 119(6) . .
C6' C6 C5 C6' 122(12) . 2_665
C5 C6 C5 C6' 61(6) 2_665 2_665
O1 C6 C5 C6' -119(6) . 2_665
C6' C6' C5 C6 32(7) 2_665 .
C5 C6' C5 C6 39(6) 2_665 .
O1' C6' C5 C6 155(7) . .
C6 C6' C5 C6' -32(7) . 2_665
C5 C6' C5 C6' 8(10) 2_665 2_665
O1' C6' C5 C6' 123(2) . 2_665
